data_7118627
loop_
_publ_author_name
'Chang, Ganggang'
'Li, Bin'
'Wang, Hailong'
'Hu, Tongliang'
'Bao, Zongbi'
'Chen, Banglin'

_publ_section_title
;
 Control of interpenetration in a microporous metal-organic framework for
 significantly enhanced C2H2/CO2 separation at room temperature.
;
_journal_issue 17
_journal_name_full 'Chemical communications (Cambridge, England)'
_journal_page_first 3494
_journal_page_last 3496
_journal_paper_doi 10.1039/c5cc10598f
_journal_volume 52
_journal_year 2016
_chemical_formula_sum 'C40 H26 Cu2 O10'
_chemical_formula_weight 793.70
_chemical_name_systematic UTSA-68
_space_group_IT_number 66
_symmetry_cell_setting orthorhombic
_symmetry_space_group_name_Hall '-C 2 2c'
_symmetry_space_group_name_H-M 'C c c m'
_atom_sites_solution_hydrogens geom
_atom_sites_solution_primary direct
_atom_sites_solution_secondary difmap
_audit_creation_method SHELXL-97
_audit_update_record
;
2015-12-17 deposited with the CCDC.
2016-01-26 downloaded from the CCDC.
;
_cell_angle_alpha 90.00
_cell_angle_beta 90.00
_cell_angle_gamma 90.00
_cell_formula_units_Z 4
_cell_length_a 13.113(6)
_cell_length_b 29.058(14)
_cell_length_c 30.167(12)
_cell_measurement_reflns_used 4567
_cell_measurement_temperature 100(16)
_cell_measurement_theta_max 27.2
_cell_measurement_theta_min 1.3
_cell_volume 11495(9)
_computing_structure_refinement 'SHELXL-97 (Sheldrick, 1997)'
_computing_structure_solution 'SHELXS-97 (Sheldrick, 1990)'
_diffrn_ambient_temperature 100(16)
_diffrn_detector_area_resol_mean 10.5148
_diffrn_measured_fraction_theta_full 0.994
_diffrn_measured_fraction_theta_max 0.994
_diffrn_measurement_device_type 'SuperNova, Dual, Cu at zero, Atlas'
_diffrn_measurement_method '\w scans'
_diffrn_radiation_monochromator graphite
_diffrn_radiation_source 'fine-focus sealed tube'
_diffrn_radiation_type MoK\a
_diffrn_radiation_wavelength 0.71073
_diffrn_reflns_av_R_equivalents 0.0653
_diffrn_reflns_av_sigmaI/netI 0.0465
_diffrn_reflns_limit_h_max 15
_diffrn_reflns_limit_h_min -15
_diffrn_reflns_limit_k_max 34
_diffrn_reflns_limit_k_min -34
_diffrn_reflns_limit_l_max 29
_diffrn_reflns_limit_l_min -35
_diffrn_reflns_number 35832
_diffrn_reflns_theta_full 25.00
_diffrn_reflns_theta_max 25.00
_diffrn_reflns_theta_min 3.04
_diffrn_standards_interval_count 0
_diffrn_standards_interval_time 0
_diffrn_standards_number 0
_exptl_absorpt_coefficient_mu 0.388
_exptl_absorpt_correction_T_max 0.943
_exptl_absorpt_correction_T_min 0.925
_exptl_absorpt_correction_type multi-scan
_exptl_absorpt_process_details
;   
CrysAlisPro, Agilent Technologies,
Version 1.171.37.34 (release 22-05-2014 CrysAlis171 .NET)
(compiled May 22 2014,16:03:01)
Empirical absorption correction using spherical harmonics,
 implemented in SCALE3 ABSPACK scaling algorithm.
;
_exptl_crystal_colour blue
_exptl_crystal_density_diffrn 0.459
_exptl_crystal_density_method 'not measured'
_exptl_crystal_description block
_exptl_crystal_F_000 1644
_exptl_crystal_size_max 0.2
_exptl_crystal_size_mid 0.18
_exptl_crystal_size_min 0.15
_refine_diff_density_max 0.891
_refine_diff_density_min -0.219
_refine_diff_density_rms 0.056
_refine_ls_extinction_method none
_refine_ls_goodness_of_fit_ref 0.640
_refine_ls_hydrogen_treatment mixed
_refine_ls_matrix_type full
_refine_ls_number_parameters 122
_refine_ls_number_reflns 5150
_refine_ls_number_restraints 4
_refine_ls_restrained_S_all 0.640
_refine_ls_R_factor_all 0.0989
_refine_ls_R_factor_gt 0.0610
_refine_ls_shift/su_max 0.000
_refine_ls_shift/su_mean 0.000
_refine_ls_structure_factor_coef Fsqd
_refine_ls_weighting_details 'calc w=1/[\s^2^(Fo^2^)+(0.2000P)^2^+0.3231P] where P=(Fo^2^+2Fc^2^)/3'
_refine_ls_weighting_scheme calc
_refine_ls_wR_factor_gt 0.1713
_refine_ls_wR_factor_ref 0.1955
_reflns_number_gt 2840
_reflns_number_total 5150
_reflns_threshold_expression >2sigma(I)
_cod_data_source_file c5cc10598f2.cif
_cod_data_source_block platon
_cod_depositor_comments 'Adding full bibliography for 7118627.cif.'
_cod_original_cell_volume 11494(9)
_cod_original_sg_symbol_Hall ' -C 2 2c'
_cod_original_sg_symbol_H-M 'C c c m '
_cod_database_code 7118627

loop_
_symmetry_equiv_pos_as_xyz
'x, y, z'
'-x, -y, z'
'x, -y, -z+1/2'
'-x, y, -z+1/2'
'x+1/2, y+1/2, z'
'-x+1/2, -y+1/2, z'
'x+1/2, -y+1/2, -z+1/2'
'-x+1/2, y+1/2, -z+1/2'
'-x, -y, -z'
'x, y, -z'
'-x, y, z-1/2'
'x, -y, z-1/2'
'-x+1/2, -y+1/2, -z'
'x+1/2, y+1/2, -z'
'-x+1/2, y+1/2, z-1/2'
'x+1/2, -y+1/2, z-1/2'

loop_
_atom_site_label
_atom_site_type_symbol
_atom_site_fract_x
_atom_site_fract_y
_atom_site_fract_z
_atom_site_U_iso_or_equiv
_atom_site_adp_type
_atom_site_occupancy
_atom_site_symmetry_multiplicity
_atom_site_calc_flag
_atom_site_refinement_flags
Cu1 Cu 0.33332(5) 0.224690(14) 0.0000 0.0784(3) Uani 1 2 d SD
C1 C 0.3228(4) 0.29984(10) 0.06056(9) 0.0812(11) Uani 1 1 d .
O2 O 0.3782(2) 0.26744(7) 0.04636(6) 0.0891(7) Uani 1 1 d .
C8 C 0.5000 0.47440(12) 0.2500 0.0804(14) Uani 1 2 d S
C5 C 0.4324(3) 0.37668(9) 0.17247(8) 0.0867(11) Uani 1 1 d .
C2 C 0.3638(3) 0.32711(9) 0.09879(8) 0.0836(11) Uani 1 1 d .
C6 C 0.3478(3) 0.39162(10) 0.14859(9) 0.0964(12) Uani 1 1 d .
H6 H 0.3144 0.4184 0.1572 0.116 Uiso 1 1 calc R
C9 C 0.4681(3) 0.45026(8) 0.21248(7) 0.0783(10) Uani 1 1 d .
H9 H 0.4472 0.4662 0.1874 0.094 Uiso 1 1 calc R
C4 C 0.4805(3) 0.33674(10) 0.15907(9) 0.0985(13) Uani 1 1 d .
H4 H 0.5361 0.3257 0.1750 0.118 Uiso 1 1 calc R
C7 C 0.3123(3) 0.36700(11) 0.11189(9) 0.0912(11) Uani 1 1 d .
H7 H 0.2551 0.3770 0.0964 0.109 Uiso 1 1 calc R
C10 C 0.4675(3) 0.40200(8) 0.21248(8) 0.0763(9) Uani 1 1 d .
C3 C 0.4464(3) 0.31276(10) 0.12187(9) 0.0930(12) Uani 1 1 d .
H3 H 0.4810 0.2865 0.1128 0.112 Uiso 1 1 calc R
C11 C 0.5000 0.37886(12) 0.2500 0.0856(15) Uani 1 2 d S
H11 H 0.5000 0.3469 0.2500 0.103 Uiso 1 2 calc SR
O1 O 0.2369(2) 0.31086(7) 0.04573(6) 0.0942(8) Uani 1 1 d .
O3 O 0.4685(3) 0.18339(13) 0.0000 0.1201(13) Uani 1 2 d SD
H3A H 0.4757 0.1659 0.0225 0.180 Uiso 1 1 d RD

loop_
_atom_site_aniso_label
_atom_site_aniso_U_11
_atom_site_aniso_U_22
_atom_site_aniso_U_33
_atom_site_aniso_U_23
_atom_site_aniso_U_13
_atom_site_aniso_U_12
Cu1 0.1711(7) 0.0347(3) 0.0294(3) 0.000 0.000 -0.0085(3)
C1 0.166(4) 0.0422(16) 0.0353(13) 0.0043(12) -0.0058(18) -0.0156(19)
O2 0.177(2) 0.0466(11) 0.0437(10) -0.0112(8) -0.0085(12) 0.0025(12)
C8 0.178(5) 0.0364(18) 0.0270(16) 0.000 0.003(2) 0.000
C5 0.186(3) 0.0382(13) 0.0362(13) -0.0025(11) -0.0080(17) 0.0019(17)
C2 0.176(3) 0.0408(14) 0.0335(13) -0.0022(11) -0.0071(16) -0.0060(17)
C6 0.201(4) 0.0424(15) 0.0457(15) -0.0081(12) -0.0156(19) 0.0067(19)
C9 0.166(3) 0.0374(13) 0.0311(12) -0.0005(9) -0.0043(15) 0.0037(16)
C4 0.202(4) 0.0479(16) 0.0455(15) -0.0082(12) -0.0213(19) 0.012(2)
C7 0.173(4) 0.0542(17) 0.0465(15) -0.0061(12) -0.0164(17) -0.0014(19)
C10 0.156(3) 0.0390(13) 0.0343(12) -0.0034(10) -0.0073(15) -0.0039(15)
C3 0.190(4) 0.0449(15) 0.0439(15) -0.0085(12) -0.007(2) 0.0034(19)
C11 0.187(5) 0.0350(18) 0.0345(17) 0.000 -0.007(2) 0.000
O1 0.185(3) 0.0472(12) 0.0502(11) -0.0129(9) -0.0116(15) -0.0032(14)
O3 0.193(4) 0.086(2) 0.081(2) 0.000 0.000 0.027(3)

loop_
_atom_type_symbol
_atom_type_description
_atom_type_scat_dispersion_real
_atom_type_scat_dispersion_imag
_atom_type_scat_source
C C 0.0033 0.0016 'International Tables Vol C Tables 4.2.6.8 and 6.1.1.4'
H H 0.0000 0.0000 'International Tables Vol C Tables 4.2.6.8 and 6.1.1.4'
N N 0.0061 0.0033 'International Tables Vol C Tables 4.2.6.8 and 6.1.1.4'
O O 0.0106 0.0060 'International Tables Vol C Tables 4.2.6.8 and 6.1.1.4'
Cu Cu 0.3201 1.2651 'International Tables Vol C Tables 4.2.6.8 and 6.1.1.4'

loop_
_geom_angle_atom_site_label_1
_geom_angle_atom_site_label_2
_geom_angle_atom_site_label_3
_geom_angle
_geom_angle_site_symmetry_1
_geom_angle_site_symmetry_3
O1 Cu1 O1 89.81(14) 13 6
O1 Cu1 O2 168.47(11) 13 .
O1 Cu1 O2 88.45(10) 6 .
O1 Cu1 O2 88.45(10) 13 10
O1 Cu1 O2 168.47(11) 6 10
O2 Cu1 O2 90.98(13) . 10
O1 Cu1 O3 95.39(12) 13 .
O1 Cu1 O3 95.39(12) 6 .
O2 Cu1 O3 96.12(12) . .
O2 Cu1 O3 96.12(12) 10 .
O1 Cu1 Cu1 84.50(10) 13 13
O1 Cu1 Cu1 84.50(10) 6 13
O2 Cu1 Cu1 83.99(8) . 13
O2 Cu1 Cu1 83.99(8) 10 13
O3 Cu1 Cu1 179.84(12) . 13
O1 C1 O2 125.9(3) . .
O1 C1 C2 117.5(3) . .
O2 C1 C2 116.6(4) . .
C1 O2 Cu1 122.8(3) . .
C9 C8 C9 119.7(3) . 4_655
C9 C8 C8 120.17(16) . 2_665
C9 C8 C8 120.17(16) 4_655 2_665
C4 C5 C6 118.3(3) . .
C4 C5 C10 120.8(3) . .
C6 C5 C10 120.8(3) . .
C3 C2 C7 119.8(3) . .
C3 C2 C1 121.3(3) . .
C7 C2 C1 118.8(3) . .
C5 C6 C7 121.0(3) . .
C8 C9 C10 120.3(2) . .
C5 C4 C3 120.6(3) . .
C6 C7 C2 119.1(3) . .
C11 C10 C9 119.0(2) . .
C11 C10 C5 121.3(2) . .
C9 C10 C5 119.8(2) . .
C2 C3 C4 121.1(3) . .
C10 C11 C10 121.9(3) 4_655 .
C1 O1 Cu1 122.7(2) . 13

loop_
_geom_bond_atom_site_label_1
_geom_bond_atom_site_label_2
_geom_bond_distance
_geom_bond_site_symmetry_2
Cu1 O1 1.954(2) 13
Cu1 O1 1.954(2) 6
Cu1 O2 1.961(2) .
Cu1 O2 1.961(2) 10
Cu1 O3 2.141(4) .
Cu1 Cu1 2.6341(15) 13
C1 O1 1.254(4) .
C1 O2 1.264(4) .
C1 C2 1.499(4) .
C8 C9 1.396(3) .
C8 C9 1.396(3) 4_655
C8 C8 1.488(7) 2_665
C5 C4 1.381(4) .
C5 C6 1.392(5) .
C5 C10 1.487(3) .
C2 C3 1.353(5) .
C2 C7 1.399(5) .
C6 C7 1.398(4) .
C9 C10 1.402(4) .
C4 C3 1.395(4) .
C10 C11 1.384(3) .
C11 C10 1.384(3) 4_655
O1 Cu1 1.954(2) 13
